data_7003501
loop_
_publ_author_name
'Wei, Guo-Hua'
'Yang, Jin'
'Ma, Jian-Fang'
'Liu, Ying-Ying'
'Li, Shun-Li'
'Zhang, Lai-Ping'

_publ_section_title
;
 Syntheses, structures and luminescent properties of zinc(ii) and
 cadmium(ii) coordination complexes based on new bis(imidazolyl)ether
 and different carboxylate ligands
;
_journal_issue 23
_journal_name_full 'Dalton Transactions'
_journal_page_first 3080
_journal_page_last 3092
_journal_paper_doi 10.1039/b716657e
_journal_year 2008
_chemical_formula_moiety 'C18 H18 N4 O6 Zn'
_chemical_formula_sum 'C18 H18 N4 O6 Zn'
_chemical_formula_weight 451.73
_chemical_name_systematic
;
?
;
_space_group_IT_number 14
_symmetry_cell_setting monoclinic
_symmetry_space_group_name_Hall '-P 2yn'
_symmetry_space_group_name_H-M 'P 1 21/n 1'
_atom_sites_solution_hydrogens geom
_atom_sites_solution_primary direct
_atom_sites_solution_secondary difmap
_audit_creation_method SHELXL-97
_cell_angle_alpha 90.00
_cell_angle_beta 90.7030(10)
_cell_angle_gamma 90.00
_cell_formula_units_Z 4
_cell_length_a 9.5520(5)
_cell_length_b 15.4790(7)
_cell_length_c 12.7160(8)
_cell_measurement_reflns_used 4000
_cell_measurement_temperature 293(2)
_cell_measurement_theta_max 28.4
_cell_measurement_theta_min 2.1
_cell_volume 1879.99(18)
_computing_cell_refinement 'SAINT (Bruker, 1999)'
_computing_data_collection 'SMART (Bruker, 1997)'
_computing_data_reduction SAINT
_computing_molecular_graphics 'SHELXTL-PLUS (Sheldrick, 1990)'
_computing_publication_material SHELXL-97
_computing_structure_refinement 'SHELXL-97 (Sheldrick, 1997)'
_computing_structure_solution 'SHELXS-97 (Sheldrick, 1997)'
_diffrn_ambient_temperature 293(2)
_diffrn_measured_fraction_theta_full 1.000
_diffrn_measured_fraction_theta_max 0.968
_diffrn_measurement_device_type 'Bruker APEX CCD area-detector'
_diffrn_measurement_method '\w scans'
_diffrn_radiation_monochromator graphite
_diffrn_radiation_source 'fine-focus sealed tube'
_diffrn_radiation_type MoK\a
_diffrn_radiation_wavelength 0.71069
_diffrn_reflns_av_R_equivalents 0.0239
_diffrn_reflns_av_sigmaI/netI 0.0279
_diffrn_reflns_limit_h_max 12
_diffrn_reflns_limit_h_min -10
_diffrn_reflns_limit_k_max 15
_diffrn_reflns_limit_k_min -20
_diffrn_reflns_limit_l_max 16
_diffrn_reflns_limit_l_min -16
_diffrn_reflns_number 11402
_diffrn_reflns_theta_full 25.00
_diffrn_reflns_theta_max 28.40
_diffrn_reflns_theta_min 2.07
_diffrn_standards_number 0
_exptl_absorpt_coefficient_mu 1.351
_exptl_absorpt_correction_T_max 0.267
_exptl_absorpt_correction_T_min 0.217
_exptl_absorpt_correction_type multi-scan
_exptl_absorpt_process_details 'SADABS (Sheldrick, 1996)'
_exptl_crystal_colour Orange
_exptl_crystal_density_diffrn 1.596
_exptl_crystal_density_method 'not measured'
_exptl_crystal_description Block
_exptl_crystal_F_000 928
_exptl_crystal_size_max 0.44
_exptl_crystal_size_mid 0.32
_exptl_crystal_size_min 0.19
_refine_diff_density_max 0.979
_refine_diff_density_min -0.696
_refine_diff_density_rms 0.125
_refine_ls_extinction_method none
_refine_ls_goodness_of_fit_ref 1.058
_refine_ls_hydrogen_treatment constr
_refine_ls_matrix_type full
_refine_ls_number_parameters 272
_refine_ls_number_reflns 4564
_refine_ls_number_restraints 0
_refine_ls_restrained_S_all 1.058
_refine_ls_R_factor_all 0.0459
_refine_ls_R_factor_gt 0.0410
_refine_ls_shift/su_max 0.001
_refine_ls_shift/su_mean 0.000
_refine_ls_structure_factor_coef Fsqd
_refine_ls_weighting_details 'calc w=1/[\s^2^(Fo^2^)+(0.0726P)^2^+1.0870P] where P=(Fo^2^+2Fc^2^)/3'
_refine_ls_weighting_scheme calc
_refine_ls_wR_factor_gt 0.1160
_refine_ls_wR_factor_ref 0.1195
_reflns_number_gt 4000
_reflns_number_total 4564
_reflns_threshold_expression I>2\s(I)
_cod_data_source_file b716657e.txt
_cod_data_source_block compound6
_cod_depositor_comments
;
The following automatic conversions were performed:
'_symmetry_cell_setting' value 'Monoclinic' changed to 'monoclinic'
according to '/home/saulius/struct/CIF-dictionaries/cif_core.dic'
dictionary named 'cif_core.dic' version 2.4.1 from 2010-06-29.

Automatic conversion script
Id: cif_fix_enum 1527 2010-12-29 10:47:43Z saulius 
;
_cod_original_sg_symbol_H-M 'P 21/n'
_cod_database_code 7003501

loop_
_symmetry_equiv_pos_as_xyz
'x, y, z'
'-x+1/2, y+1/2, -z+1/2'
'-x, -y, -z'
'x-1/2, -y-1/2, z-1/2'

loop_
_atom_site_label
_atom_site_type_symbol
_atom_site_fract_x
_atom_site_fract_y
_atom_site_fract_z
_atom_site_U_iso_or_equiv
_atom_site_adp_type
_atom_site_occupancy
_atom_site_symmetry_multiplicity
_atom_site_calc_flag
_atom_site_refinement_flags
_atom_site_disorder_assembly
_atom_site_disorder_group
Zn1 Zn 0.78436(2) 0.048968(17) 0.854601(18) 0.02791(11) Uani 1 1 d . . .
C1 C 0.6901(3) -0.11977(18) 0.94237(19) 0.0410(6) Uani 1 1 d . . .
H1 H 0.6453 -0.0917 0.9972 0.049 Uiso 1 1 calc R . .
C2 C 0.8133(4) -0.14494(19) 0.8058(2) 0.0507(7) Uani 1 1 d . . .
H2 H 0.8699 -0.1367 0.7477 0.061 Uiso 1 1 calc R . .
C3 C 0.7635(4) -0.2212(2) 0.8382(3) 0.0614(9) Uani 1 1 d . . .
H3 H 0.7795 -0.2749 0.8077 0.074 Uiso 1 1 calc R . .
C4 C 0.5954(5) -0.2656(3) 0.9839(3) 0.0878(15) Uani 1 1 d . . .
C5 C 0.6732(7) -0.3297(3) 1.0428(4) 0.0693(13) Uani 0.80 1 d P . .
C5' C 0.598(2) -0.2819(15) 1.0677(14) 0.069(6) Uani 0.20 1 d P . .
C6 C 0.8362(5) -0.3460(3) 1.1663(3) 0.0720(10) Uani 1 1 d . . .
H6A H 0.9129 -0.3499 1.1172 0.086 Uiso 1 1 calc R . .
H6B H 0.7920 -0.4022 1.1706 0.086 Uiso 1 1 calc R . .
C7 C 0.8894(4) -0.3206(3) 1.2695(2) 0.0678(10) Uani 1 1 d . . .
H7A H 0.9108 -0.2594 1.2679 0.081 Uiso 1 1 calc R . .
H7B H 0.9763 -0.3512 1.2830 0.081 Uiso 1 1 calc R . .
C8 C 0.6709(4) -0.2970(3) 1.3763(3) 0.0737(12) Uani 1 1 d . . .
H8 H 0.6265 -0.2558 1.3344 0.088 Uiso 1 1 calc R . .
C9 C 0.6252(4) -0.3292(3) 1.4683(3) 0.0732(12) Uani 1 1 d . . .
H9 H 0.5421 -0.3136 1.5006 0.088 Uiso 1 1 calc R . .
C10 C 0.8178(3) -0.39164(18) 1.43696(18) 0.0395(6) Uani 1 1 d . . .
H10 H 0.8951 -0.4281 1.4421 0.047 Uiso 1 1 calc R . .
C11 C 0.5190(2) 0.07230(15) 0.78464(17) 0.0279(4) Uani 1 1 d . . .
C12 C 0.3966(2) 0.07558(14) 0.70904(16) 0.0262(4) Uani 1 1 d . . .
C13 C 0.4196(2) 0.07532(15) 0.60103(17) 0.0287(4) Uani 1 1 d . . .
H13 H 0.5101 0.0804 0.5756 0.034 Uiso 1 1 calc R . .
C14 C 0.3065(2) 0.06735(15) 0.53107(17) 0.0300(4) Uani 1 1 d . . .
C15 C 0.1716(2) 0.05998(15) 0.56913(17) 0.0284(4) Uani 1 1 d . . .
H15 H 0.0966 0.0532 0.5226 0.034 Uiso 1 1 calc R . .
C16 C 0.1484(2) 0.06273(14) 0.67702(17) 0.0269(4) Uani 1 1 d . . .
C17 C 0.2605(2) 0.07124(15) 0.74711(17) 0.0279(4) Uani 1 1 d . . .
H17 H 0.2448 0.0740 0.8191 0.033 Uiso 1 1 calc R . .
C18 C 0.0012(2) 0.04946(15) 0.71495(18) 0.0311(5) Uani 1 1 d . . .
N1 N 0.7676(2) -0.08074(15) 0.87176(16) 0.0358(4) Uani 1 1 d . . .
N2 N 0.6840(3) -0.20433(16) 0.92532(18) 0.0521(6) Uani 1 1 d . . .
N3 N 0.7947(2) -0.33691(17) 1.35699(15) 0.0419(5) Uani 1 1 d . . .
N4 N 0.7188(2) -0.38769(14) 1.50689(15) 0.0342(4) Uani 1 1 d . . .
O1 O 0.64081(16) 0.08726(12) 0.74895(13) 0.0334(4) Uani 1 1 d . . .
O2 O 0.49901(19) 0.05189(14) 0.87770(14) 0.0439(5) Uani 1 1 d . . .
O3 O -0.02743(17) 0.07943(14) 0.80548(14) 0.0408(4) Uani 1 1 d . . .
O4 O -0.08260(19) 0.01012(17) 0.65789(15) 0.0515(5) Uani 1 1 d . . .
O5 O 0.3336(2) 0.06491(14) 0.42587(13) 0.0437(5) Uani 1 1 d . . .
H5 H 0.2600 0.0588 0.3929 0.080(14) Uiso 1 1 calc R . .
O6 O 0.7382(3) -0.2843(2) 1.13061(19) 0.0771(8) Uani 1 1 d . . .

loop_
_atom_site_aniso_label
_atom_site_aniso_U_11
_atom_site_aniso_U_22
_atom_site_aniso_U_33
_atom_site_aniso_U_23
_atom_site_aniso_U_13
_atom_site_aniso_U_12
Zn1 0.02007(15) 0.03907(17) 0.02459(15) -0.00350(9) 0.00068(10) -0.00125(9)
C1 0.0456(14) 0.0499(14) 0.0275(11) 0.0003(10) -0.0024(10) -0.0063(11)
C2 0.0673(19) 0.0461(15) 0.0387(14) -0.0039(11) 0.0086(13) 0.0126(13)
C3 0.093(3) 0.0389(15) 0.0518(17) -0.0072(12) -0.0109(17) 0.0082(15)
C4 0.111(3) 0.081(3) 0.071(2) 0.040(2) -0.043(2) -0.055(2)
C5 0.100(4) 0.046(2) 0.061(3) 0.0130(19) -0.018(3) 0.000(2)
C5' 0.066(11) 0.088(14) 0.053(9) 0.033(10) -0.017(8) -0.048(11)
C6 0.102(3) 0.072(2) 0.0419(16) 0.0054(16) 0.0035(18) -0.012(2)
C7 0.0547(19) 0.112(3) 0.0362(15) 0.0272(17) 0.0045(13) -0.0033(19)
C8 0.088(3) 0.081(2) 0.0518(18) 0.0303(18) 0.0101(17) 0.045(2)
C9 0.071(2) 0.094(3) 0.0548(18) 0.0269(18) 0.0174(16) 0.051(2)
C10 0.0330(12) 0.0563(15) 0.0294(11) 0.0137(10) 0.0017(9) 0.0089(11)
C11 0.0213(10) 0.0350(10) 0.0274(10) -0.0032(8) -0.0004(8) -0.0013(8)
C12 0.0211(10) 0.0313(10) 0.0261(10) -0.0007(8) -0.0005(8) -0.0009(8)
C13 0.0197(10) 0.0402(11) 0.0263(10) 0.0005(8) 0.0030(8) -0.0001(8)
C14 0.0258(11) 0.0412(12) 0.0231(10) 0.0002(8) 0.0013(8) 0.0018(8)
C15 0.0205(10) 0.0385(11) 0.0262(10) -0.0004(8) -0.0014(8) 0.0007(8)
C16 0.0185(10) 0.0359(11) 0.0263(10) -0.0019(8) 0.0016(8) 0.0013(7)
C17 0.0215(10) 0.0382(11) 0.0240(9) -0.0034(8) 0.0014(8) 0.0005(8)
C18 0.0194(10) 0.0461(13) 0.0279(10) -0.0006(9) 0.0015(8) -0.0017(8)
N1 0.0377(11) 0.0395(11) 0.0302(9) -0.0011(8) 0.0016(8) 0.0026(8)
N2 0.0735(17) 0.0471(13) 0.0353(11) 0.0086(10) -0.0170(11) -0.0165(12)
N3 0.0407(12) 0.0559(14) 0.0291(10) 0.0134(9) -0.0009(9) 0.0005(9)
N4 0.0317(10) 0.0435(11) 0.0273(9) 0.0076(8) -0.0002(7) 0.0064(8)
O1 0.0191(7) 0.0502(10) 0.0310(8) 0.0050(7) -0.0005(6) -0.0038(6)
O2 0.0283(9) 0.0790(14) 0.0244(8) 0.0038(8) -0.0008(7) -0.0086(8)
O3 0.0222(8) 0.0654(12) 0.0350(9) -0.0122(8) 0.0078(6) -0.0051(8)
O4 0.0270(9) 0.0911(16) 0.0366(10) -0.0138(10) 0.0024(7) -0.0180(9)
O5 0.0292(9) 0.0799(14) 0.0221(8) -0.0016(8) 0.0026(7) -0.0029(8)
O6 0.0823(18) 0.097(2) 0.0510(13) 0.0310(13) -0.0201(12) -0.0043(15)

loop_
_atom_type_symbol
_atom_type_description
_atom_type_scat_dispersion_real
_atom_type_scat_dispersion_imag
_atom_type_scat_source
C C 0.0033 0.0016 'International Tables Vol C Tables 4.2.6.8 and 6.1.1.4'
H H 0.0000 0.0000 'International Tables Vol C Tables 4.2.6.8 and 6.1.1.4'
N N 0.0061 0.0033 'International Tables Vol C Tables 4.2.6.8 and 6.1.1.4'
O O 0.0106 0.0060 'International Tables Vol C Tables 4.2.6.8 and 6.1.1.4'
Zn Zn 0.2839 1.4301 'International Tables Vol C Tables 4.2.6.8 and 6.1.1.4'

loop_
_geom_angle_atom_site_label_1
_geom_angle_atom_site_label_2
_geom_angle_atom_site_label_3
_geom_angle
_geom_angle_site_symmetry_1
_geom_angle_site_symmetry_3
_geom_angle_publ_flag
O3 Zn1 O1 109.73(7) 1_655 . ?
O3 Zn1 N4 100.62(8) 1_655 2_657 ?
O1 Zn1 N4 115.19(8) . 2_657 ?
O3 Zn1 N1 110.20(9) 1_655 . ?
O1 Zn1 N1 108.18(8) . . ?
N4 Zn1 N1 112.69(8) 2_657 . ?
N1 C1 N2 111.4(3) . . ?
N1 C1 H1 124.3 . . ?
N2 C1 H1 124.3 . . ?
C3 C2 N1 109.5(3) . . ?
C3 C2 H2 125.2 . . ?
N1 C2 H2 125.2 . . ?
C2 C3 N2 106.3(3) . . ?
C2 C3 H3 126.8 . . ?
N2 C3 H3 126.8 . . ?
C5' C4 C5 48.1(14) . . ?
C5' C4 N2 129.2(9) . . ?
C5 C4 N2 114.1(4) . . ?
C5' C5 C4 48.8(9) . . ?
C5' C5 O6 73.9(9) . . ?
C4 C5 O6 106.1(4) . . ?
C5 C5' C4 83.1(17) . . ?
C5 C5' O6 64.0(11) . . ?
C4 C5' O6 121.0(15) . . ?
O6 C6 C7 109.3(3) . . ?
O6 C6 H6A 109.8 . . ?
C7 C6 H6A 109.8 . . ?
O6 C6 H6B 109.8 . . ?
C7 C6 H6B 109.8 . . ?
H6A C6 H6B 108.3 . . ?
C6 C7 N3 115.3(3) . . ?
C6 C7 H7A 108.5 . . ?
N3 C7 H7A 108.5 . . ?
C6 C7 H7B 108.5 . . ?
N3 C7 H7B 108.5 . . ?
H7A C7 H7B 107.5 . . ?
C9 C8 N3 106.3(3) . . ?
C9 C8 H8 126.9 . . ?
N3 C8 H8 126.9 . . ?
C8 C9 N4 109.9(3) . . ?
C8 C9 H9 125.0 . . ?
N4 C9 H9 125.0 . . ?
N4 C10 N3 111.9(2) . . ?
N4 C10 H10 124.1 . . ?
N3 C10 H10 124.1 . . ?
O2 C11 O1 122.5(2) . . ?
O2 C11 C12 119.29(19) . . ?
O1 C11 C12 118.14(19) . . ?
C13 C12 C17 120.1(2) . . ?
C13 C12 C11 119.87(19) . . ?
C17 C12 C11 119.80(19) . . ?
C12 C13 C14 119.8(2) . . ?
C12 C13 H13 120.1 . . ?
C14 C13 H13 120.1 . . ?
O5 C14 C15 121.8(2) . . ?
O5 C14 C13 118.2(2) . . ?
C15 C14 C13 120.0(2) . . ?
C14 C15 C16 120.1(2) . . ?
C14 C15 H15 120.0 . . ?
C16 C15 H15 120.0 . . ?
C17 C16 C15 120.2(2) . . ?
C17 C16 C18 121.5(2) . . ?
C15 C16 C18 118.13(19) . . ?
C16 C17 C12 119.7(2) . . ?
C16 C17 H17 120.1 . . ?
C12 C17 H17 120.1 . . ?
O4 C18 O3 124.4(2) . . ?
O4 C18 C16 118.7(2) . . ?
O3 C18 C16 116.8(2) . . ?
C1 N1 C2 105.6(2) . . ?
C1 N1 Zn1 125.00(19) . . ?
C2 N1 Zn1 128.66(19) . . ?
C1 N2 C3 107.2(2) . . ?
C1 N2 C4 125.0(3) . . ?
C3 N2 C4 127.5(3) . . ?
C10 N3 C8 106.6(2) . . ?
C10 N3 C7 126.0(2) . . ?
C8 N3 C7 127.3(3) . . ?
C10 N4 C9 105.3(2) . . ?
C10 N4 Zn1 126.14(16) . 2_647 ?
C9 N4 Zn1 128.48(19) . 2_647 ?
C11 O1 Zn1 109.17(14) . . ?
C18 O3 Zn1 114.01(15) . 1_455 ?
C14 O5 H5 109.5 . . ?
C6 O6 C5 101.2(3) . . ?
C6 O6 C5' 138.4(9) . . ?

loop_
_geom_bond_atom_site_label_1
_geom_bond_atom_site_label_2
_geom_bond_distance
_geom_bond_site_symmetry_2
_geom_bond_publ_flag
Zn1 O3 1.9678(17) 1_655 ?
Zn1 O1 1.9978(16) . ?
Zn1 N4 2.0164(19) 2_657 ?
Zn1 N1 2.026(2) . ?
C1 N1 1.317(3) . ?
C1 N2 1.328(4) . ?
C1 H1 0.9300 . ?
C2 C3 1.339(5) . ?
C2 N1 1.374(3) . ?
C2 H2 0.9300 . ?
C3 N2 1.376(4) . ?
C3 H3 0.9300 . ?
C4 C5' 1.094(16) . ?
C4 C5 1.443(6) . ?
C4 N2 1.479(4) . ?
C5 C5' 1.08(3) . ?
C5 O6 1.453(6) . ?
C5' O6 1.553(18) . ?
C6 O6 1.408(5) . ?
C6 C7 1.455(5) . ?
C6 H6A 0.9700 . ?
C6 H6B 0.9700 . ?
C7 N3 1.464(3) . ?
C7 H7A 0.9700 . ?
C7 H7B 0.9700 . ?
C8 C9 1.349(5) . ?
C8 N3 1.359(4) . ?
C8 H8 0.9300 . ?
C9 N4 1.360(3) . ?
C9 H9 0.9300 . ?
C10 N4 1.308(3) . ?
C10 N3 1.340(3) . ?
C10 H10 0.9300 . ?
C11 O2 1.242(3) . ?
C11 O1 1.275(3) . ?
C11 C12 1.506(3) . ?
C12 C13 1.394(3) . ?
C12 C17 1.394(3) . ?
C13 C14 1.397(3) . ?
C13 H13 0.9300 . ?
C14 O5 1.366(3) . ?
C14 C15 1.387(3) . ?
C15 C16 1.393(3) . ?
C15 H15 0.9300 . ?
C16 C17 1.391(3) . ?
C16 C18 1.506(3) . ?
C17 H17 0.9300 . ?
C18 O4 1.235(3) . ?
C18 O3 1.274(3) . ?
N4 Zn1 2.0164(19) 2_647 ?
O3 Zn1 1.9678(17) 1_455 ?
O5 H5 0.8200 . ?

loop_
_geom_hbond_atom_site_label_D
_geom_hbond_atom_site_label_H
_geom_hbond_atom_site_label_A
_geom_hbond_distance_DH
_geom_hbond_distance_HA
_geom_hbond_distance_DA
_geom_hbond_angle_DHA
_geom_hbond_site_symmetry_A
O5 H5 O4 0.82 2.10 2.858(3) 154.3 3_556

loop_
_geom_torsion_atom_site_label_1
_geom_torsion_atom_site_label_2
_geom_torsion_atom_site_label_3
_geom_torsion_atom_site_label_4
_geom_torsion
_geom_torsion_site_symmetry_1
_geom_torsion_site_symmetry_2
_geom_torsion_site_symmetry_3
_geom_torsion_site_symmetry_4
_geom_torsion_publ_flag
N1 C2 C3 N2 0.6(4) . . . . ?
N2 C4 C5 C5' 122.0(12) . . . . ?
C5' C4 C5 O6 -50.5(11) . . . . ?
N2 C4 C5 O6 71.5(5) . . . . ?
O6 C5 C5' C4 129.5(9) . . . . ?
C4 C5 C5' O6 -129.5(9) . . . . ?
N2 C4 C5' C5 -88.6(17) . . . . ?
C5 C4 C5' O6 54.1(17) . . . . ?
N2 C4 C5' O6 -35(3) . . . . ?
O6 C6 C7 N3 76.9(4) . . . . ?
N3 C8 C9 N4 0.4(5) . . . . ?
O2 C11 C12 C13 -162.9(2) . . . . ?
O1 C11 C12 C13 14.2(3) . . . . ?
O2 C11 C12 C17 11.6(3) . . . . ?
O1 C11 C12 C17 -171.3(2) . . . . ?
C17 C12 C13 C14 -2.5(4) . . . . ?
C11 C12 C13 C14 171.9(2) . . . . ?
C12 C13 C14 O5 -178.2(2) . . . . ?
C12 C13 C14 C15 0.2(4) . . . . ?
O5 C14 C15 C16 180.0(2) . . . . ?
C13 C14 C15 C16 1.6(4) . . . . ?
C14 C15 C16 C17 -1.2(3) . . . . ?
C14 C15 C16 C18 -176.6(2) . . . . ?
C15 C16 C17 C12 -1.1(3) . . . . ?
C18 C16 C17 C12 174.2(2) . . . . ?
C13 C12 C17 C16 2.9(3) . . . . ?
C11 C12 C17 C16 -171.5(2) . . . . ?
C17 C16 C18 O4 -152.1(3) . . . . ?
C15 C16 C18 O4 23.2(3) . . . . ?
C17 C16 C18 O3 27.2(3) . . . . ?
C15 C16 C18 O3 -157.4(2) . . . . ?
N2 C1 N1 C2 0.1(3) . . . . ?
N2 C1 N1 Zn1 171.02(18) . . . . ?
C3 C2 N1 C1 -0.4(3) . . . . ?
C3 C2 N1 Zn1 -170.9(2) . . . . ?
O3 Zn1 N1 C1 147.9(2) 1_655 . . . ?
O1 Zn1 N1 C1 -92.1(2) . . . . ?
N4 Zn1 N1 C1 36.4(2) 2_657 . . . ?
O3 Zn1 N1 C2 -43.2(3) 1_655 . . . ?
O1 Zn1 N1 C2 76.7(3) . . . . ?
N4 Zn1 N1 C2 -154.8(2) 2_657 . . . ?
N1 C1 N2 C3 0.3(3) . . . . ?
N1 C1 N2 C4 -174.0(3) . . . . ?
C2 C3 N2 C1 -0.6(4) . . . . ?
C2 C3 N2 C4 173.5(3) . . . . ?
C5' C4 N2 C1 -62(2) . . . . ?
C5 C4 N2 C1 -116.8(5) . . . . ?
C5' C4 N2 C3 125(2) . . . . ?
C5 C4 N2 C3 70.1(5) . . . . ?
N4 C10 N3 C8 -1.5(4) . . . . ?
N4 C10 N3 C7 175.4(3) . . . . ?
C9 C8 N3 C10 0.6(5) . . . . ?
C9 C8 N3 C7 -176.3(4) . . . . ?
C6 C7 N3 C10 115.5(4) . . . . ?
C6 C7 N3 C8 -68.1(6) . . . . ?
N3 C10 N4 C9 1.8(4) . . . . ?
N3 C10 N4 Zn1 -175.07(18) . . . 2_647 ?
C8 C9 N4 C10 -1.3(5) . . . . ?
C8 C9 N4 Zn1 175.4(3) . . . 2_647 ?
O2 C11 O1 Zn1 11.7(3) . . . . ?
C12 C11 O1 Zn1 -165.35(16) . . . . ?
O3 Zn1 O1 C11 -175.81(15) 1_655 . . . ?
N4 Zn1 O1 C11 -63.16(17) 2_657 . . . ?
N1 Zn1 O1 C11 63.94(17) . . . . ?
O4 C18 O3 Zn1 5.2(3) . . . 1_455 ?
C16 C18 O3 Zn1 -174.11(16) . . . 1_455 ?
C7 C6 O6 C5 -166.6(4) . . . . ?
C7 C6 O6 C5' -143.1(11) . . . . ?
C5' C5 O6 C6 156.7(9) . . . . ?
C4 C5 O6 C6 -166.2(4) . . . . ?
C4 C5 O6 C5' 37.2(8) . . . . ?
C5 C5' O6 C6 -35.8(14) . . . . ?
C4 C5' O6 C6 -99.2(18) . . . . ?
C4 C5' O6 C5 -63(2) . . . . ?
